data_1011016
loop_
_publ_author_name
'Zachariasen, W. H.'

_publ_section_title
;
The Crystal Lattice of Sodium Bicarbonate, Na H C O3
;
_journal_coden_ASTM JCPSA6
_journal_name_full 'Journal of Chemical Physics'
_journal_page_first 634
_journal_page_last 639
_journal_paper_doi 10.1063/1.1749342
_journal_volume 1
_journal_year 1933
_chemical_compound_source 'synthetic by evaporation'
_chemical_formula_structural 'Na (H C O3)'
_chemical_formula_sum 'C H Na O3'
_chemical_name_mineral Nahcolite
_chemical_name_systematic 'Sodium hydrogen carbonate'
_space_group_crystal_system monoclinic
_space_group_IT_number 14
_space_group_name_Hall '-P 2yn'
_space_group_name_H-M_alt 'P 1 21/n 1'
_cell_angle_alpha 90
_cell_angle_beta 93.32
_cell_angle_gamma 90
_cell_formula_units_Z 4
_cell_length_a 7.51(4)
_cell_length_b 9.70(4)
_cell_length_c 3.53(3)
_cell_volume 256.7
_exptl_crystal_density_meas 2.21(1)
_cod_original_formula_sum 'H Na O3'
_cod_database_code 1011016

loop_
_space_group_symop_id
_space_group_symop_operation_xyz
1 x,y,z
2 1/2+x,1/2-y,1/2+z
3 -x,-y,-z
4 1/2-x,1/2+y,1/2-z

loop_
_atom_site_label
_atom_site_type_symbol
_atom_site_symmetry_multiplicity
_atom_site_Wyckoff_symbol
_atom_site_fract_x
_atom_site_fract_y
_atom_site_fract_z
_atom_site_occupancy
_atom_site_attached_hydrogens
_atom_site_calc_flag
Na1 Na1+ 4 e 0.278 0. 0.708 1. 0 d
C1 C4+ 4 e 0.069 0.236 0.314 1. 0 d
O1 O2- 4 e 0.069 0.367 0.314 1. 0 d
O2 O2- 4 e 0.2 0.169 0.183 1. 0 d
O3 O2- 4 e 0.939 0.169 0.444 1. 0 d
H1 H1+ 4 e 0.319 0.25 0.064 1. 0 d

loop_
_atom_type_symbol
_atom_type_oxidation_number
Na1+ 1.000
C4+ 4.000
O2- -2.000
H1+ 1.000
